data_2023195
loop_
_publ_author_name
'Abu-Zaied, Mamdouh A.'
'Nawwar, Galal A.'
'Elgemeie, Galal H.'
'Jones, Peter G.'

_publ_section_title
;
 Crystal structures of four thioglycosides involving carbamimidothioate
 groups
;
_journal_coeditor_code YZ2056
_journal_issue 8
_journal_name_full 'Acta Crystallographica Section E Crystallographic Communications'
_journal_paper_doi 10.1107/S2056989024006455
_journal_volume 80
_journal_year 2024
_chemical_absolute_configuration ad
_chemical_formula_iupac 'C23 H27 N3 O9 S'
_chemical_formula_moiety 'C23 H27 N3 O9 S'
_chemical_formula_sum 'C23 H27 N3 O9 S'
_chemical_formula_weight 521.53
_chemical_name_systematic
;
2',3',4',6'-Tetra-<i>O</i>-acetyl-\b-<i>D</i>-galactopyranosyl
<i>N</i>'-cyano-<i>N</i>-<i>p</i>-tolylcarbamimidothioate
;
_space_group_crystal_system orthorhombic
_space_group_IT_number 19
_space_group_name_Hall 'P 2ac 2ab'
_space_group_name_H-M_alt 'P 21 21 21'
_atom_sites_solution_hydrogens mixed
_atom_sites_solution_primary dual
_audit_creation_method SHELXL-2019/3
_cell_angle_alpha 90
_cell_angle_beta 90
_cell_angle_gamma 90
_cell_formula_units_Z 4
_cell_length_a 7.41967(5)
_cell_length_b 14.96519(12)
_cell_length_c 22.75622(16)
_cell_measurement_reflns_used 90210
_cell_measurement_temperature 100(2)
_cell_measurement_theta_max 80.0220
_cell_measurement_theta_min 3.5190
_cell_volume 2526.78(3)
_computing_cell_refinement
;
CrysAlisPro 1.171.42.96a (Rigaku OD, 2023)
;
_computing_data_collection
;
CrysAlisPro 1.171.42.96a (Rigaku OD, 2023)
;
_computing_data_reduction
;
CrysAlisPro 1.171.42.96a (Rigaku OD, 2023)
;
_computing_molecular_graphics
;
Bruker XP, Version 5.1 (Bruker, 1998)
;
_computing_publication_material
;
<i>SHELXL2019/3</i>(Sheldrick, 2015b)
;
_computing_structure_refinement
;
<i>SHELXL2019/3</i> (Sheldrick, 2015b)
;
_computing_structure_solution
;
<i>SHELXT</i> (Sheldrick, 2015a)
;
_diffrn_ambient_temperature 100.01(10)
_diffrn_detector 'Hybrid Pixel Array Detector'
_diffrn_detector_area_resol_mean 10.0000
_diffrn_measured_fraction_theta_full 1.000
_diffrn_measured_fraction_theta_max 0.995
_diffrn_measurement_device 'four-circle diffractometer'
_diffrn_measurement_device_type 'XtaLAB Synergy'
_diffrn_measurement_method '\w scans'
_diffrn_radiation_monochromator mirror
_diffrn_radiation_probe x-ray
_diffrn_radiation_type 'Cu K\a'
_diffrn_radiation_wavelength 1.54184
_diffrn_reflns_av_R_equivalents 0.0326
_diffrn_reflns_av_unetI/netI 0.0096
_diffrn_reflns_limit_h_max 9
_diffrn_reflns_limit_h_min -9
_diffrn_reflns_limit_k_max 19
_diffrn_reflns_limit_k_min -18
_diffrn_reflns_limit_l_max 28
_diffrn_reflns_limit_l_min -28
_diffrn_reflns_number 122360
_diffrn_reflns_theta_full 77.500
_diffrn_reflns_theta_max 80.615
_diffrn_reflns_theta_min 3.535
_diffrn_source 'micro-focus sealed X-ray tube'
_exptl_absorpt_coefficient_mu 1.632
_exptl_absorpt_correction_T_max 1.00000
_exptl_absorpt_correction_T_min 0.78082
_exptl_absorpt_correction_type multi-scan
_exptl_absorpt_process_details
;
(CrysAlisPro; Rigaku OD, 2023)
;
_exptl_crystal_colour colourless
_exptl_crystal_density_diffrn 1.371
_exptl_crystal_description prism
_exptl_crystal_F_000 1096
_exptl_crystal_size_max 0.15
_exptl_crystal_size_mid 0.05
_exptl_crystal_size_min 0.04
_refine_diff_density_max 0.217
_refine_diff_density_min -0.182
_refine_ls_abs_structure_details
;
Flack <i>x</i> determined using 2334 quotients
[(<i>I</i>^+^)-(<i>I</i>^-^)]/[(<i>I</i>^+^)+(<i>I</i>^-^)]
(Parsons <i>et al.</i>,  2013)
;
_refine_ls_abs_structure_Flack -0.004(2)
_refine_ls_extinction_method none
_refine_ls_goodness_of_fit_ref 1.038
_refine_ls_hydrogen_treatment mixed
_refine_ls_matrix_type full
_refine_ls_number_parameters 334
_refine_ls_number_reflns 5508
_refine_ls_number_restraints 0
_refine_ls_restrained_S_all 1.038
_refine_ls_R_factor_all 0.0228
_refine_ls_R_factor_gt 0.0226
_refine_ls_shift/su_max 0.002
_refine_ls_shift/su_mean 0.000
_refine_ls_structure_factor_coef Fsqd
_refine_ls_weighting_details 'w=1/[\s^2^(Fo^2^)+(0.0299P)^2^+0.7621P] where P=(Fo^2^+2Fc^2^)/3'
_refine_ls_weighting_scheme calc
_refine_ls_wR_factor_gt 0.0592
_refine_ls_wR_factor_ref 0.0593
_reflns_number_gt 5458
_reflns_number_total 5508
_reflns_threshold_expression 'I > 2\s(I)'
_cod_data_source_file yz2056.cif
_cod_data_source_block 5dCu
_cod_database_code 2023195
_shelx_space_group_comment
;
The symmetry employed for this shelxl refinement is uniquely defined
by the following loop, which should always be used as a source of
symmetry information in preference to the above space-group names.
They are only intended as comments.
;
_shelx_estimated_absorpt_t_min 0.792
_shelx_estimated_absorpt_t_max 0.938

loop_
_space_group_symop_operation_xyz
'x, y, z'
'-x+1/2, -y, z+1/2'
'-x, y+1/2, -z+1/2'
'x+1/2, -y+1/2, -z'

loop_
_atom_site_type_symbol
_atom_site_label
_atom_site_fract_x
_atom_site_fract_y
_atom_site_fract_z
_atom_site_U_iso_or_equiv
_atom_site_adp_type
_atom_site_calc_flag
_atom_site_occupancy
_atom_site_disorder_assembly
_atom_site_disorder_group
C C1 0.37718(19) 0.22936(11) 0.76887(7) 0.0156(3) Uani d 1 . .
H H1 0.305463 0.178029 0.753220 0.019 Uiso calc 1 . .
C C2 0.4117(2) 0.21801(10) 0.83539(6) 0.0152(3) Uani d 1 . .
H H2 0.493541 0.266236 0.850011 0.018 Uiso calc 1 . .
C C3 0.2315(2) 0.22186(10) 0.86723(6) 0.0155(3) Uani d 1 . .
H H3 0.156595 0.168623 0.856807 0.019 Uiso calc 1 . .
C C4 0.1309(2) 0.30765(11) 0.85211(7) 0.0161(3) Uani d 1 . .
H H4 0.008592 0.307059 0.870571 0.019 Uiso calc 1 . .
C C5 0.1138(2) 0.31552(11) 0.78568(7) 0.0171(3) Uani d 1 . .
H H5 0.036670 0.265711 0.770640 0.020 Uiso calc 1 . .
C C6 0.0386(2) 0.40350(11) 0.76458(8) 0.0216(3) Uani d 1 . .
H H6A 0.115147 0.453474 0.778348 0.026 Uiso calc 1 . .
H H6B 0.034706 0.404828 0.721102 0.026 Uiso calc 1 . .
C C7 0.6716(2) 0.12912(12) 0.85530(7) 0.0200(3) Uani d 1 . .
C C8 0.7317(3) 0.03574(13) 0.86753(10) 0.0334(4) Uani d 1 . .
H H8A 0.706042 0.020803 0.908620 0.050 Uiso calc 1 . .
H H8B 0.861516 0.030769 0.860319 0.050 Uiso calc 1 . .
H H8C 0.666942 -0.005650 0.841684 0.050 Uiso calc 1 . .
C C9 0.1561(2) 0.17554(11) 0.96477(7) 0.0187(3) Uani d 1 . .
C C10 0.1830(2) 0.20009(13) 1.02771(7) 0.0250(4) Uani d 1 . .
H H10A 0.304948 0.223927 1.033097 0.038 Uiso calc 1 . .
H H10B 0.167381 0.146942 1.052348 0.038 Uiso calc 1 . .
H H10C 0.094493 0.245531 1.039034 0.038 Uiso calc 1 . .
C C11 0.1819(2) 0.41827(11) 0.92639(8) 0.0216(3) Uani d 1 . .
C C12 0.3057(3) 0.49040(12) 0.94585(8) 0.0252(4) Uani d 1 . .
H H12A 0.395173 0.465700 0.973058 0.038 Uiso calc 1 . .
H H12B 0.236442 0.537242 0.965739 0.038 Uiso calc 1 . .
H H12C 0.367223 0.515843 0.911615 0.038 Uiso calc 1 . .
C C13 -0.2346(2) 0.48187(11) 0.76775(8) 0.0227(3) Uani d 1 . .
C C14 -0.4219(3) 0.48203(13) 0.79244(10) 0.0317(4) Uani d 1 . .
H H14A -0.489544 0.431364 0.776357 0.048 Uiso calc 1 . .
H H14B -0.482462 0.537927 0.781767 0.048 Uiso calc 1 . .
H H14C -0.416279 0.476901 0.835333 0.048 Uiso calc 1 . .
C C15 0.5619(2) 0.20451(10) 0.65955(7) 0.0158(3) Uani d 1 . .
C C16 0.8689(2) 0.19724(12) 0.65229(7) 0.0199(3) Uani d 1 . .
C C21 0.3689(2) 0.16701(11) 0.57631(7) 0.0167(3) Uani d 1 . .
C C22 0.4604(2) 0.20567(12) 0.52972(7) 0.0208(3) Uani d 1 . .
H H22 0.543454 0.252860 0.536484 0.025 Uiso calc 1 . .
C C23 0.4295(2) 0.17480(12) 0.47293(7) 0.0222(3) Uani d 1 . .
H H23 0.494441 0.200514 0.441181 0.027 Uiso calc 1 . .
C C24 0.3057(2) 0.10719(11) 0.46157(7) 0.0213(3) Uani d 1 . .
C C25 0.2134(2) 0.06982(12) 0.50901(7) 0.0212(3) Uani d 1 . .
H H25 0.128093 0.023630 0.502222 0.025 Uiso calc 1 . .
C C26 0.2446(2) 0.09925(11) 0.56614(7) 0.0194(3) Uani d 1 . .
H H26 0.181204 0.073110 0.598069 0.023 Uiso calc 1 . .
C C27 0.2696(3) 0.07577(14) 0.39966(8) 0.0294(4) Uani d 1 . .
H H27A 0.259841 0.010468 0.399217 0.044 Uiso calc 1 . .
H H27B 0.368852 0.094415 0.374026 0.044 Uiso calc 1 . .
H H27C 0.156622 0.102027 0.385524 0.044 Uiso calc 1 . .
S S1 0.59563(5) 0.23477(3) 0.73360(2) 0.01751(9) Uani d 1 . .
O O1 0.28768(14) 0.31131(7) 0.75791(5) 0.0168(2) Uani d 1 . .
O O2 0.48915(15) 0.13193(8) 0.84639(5) 0.0178(2) Uani d 1 . .
O O3 0.26977(15) 0.22223(8) 0.92923(5) 0.0185(2) Uani d 1 . .
O O4 0.23369(15) 0.38296(7) 0.87375(5) 0.0173(2) Uani d 1 . .
O O6 -0.14007(16) 0.41167(8) 0.78826(6) 0.0237(3) Uani d 1 . .
O O7 0.76611(16) 0.19387(9) 0.85272(5) 0.0235(3) Uani d 1 . .
O O8 0.0469(2) 0.12371(10) 0.94639(6) 0.0324(3) Uani d 1 . .
O O9 0.0531(2) 0.39229(10) 0.95357(7) 0.0355(3) Uani d 1 . .
O O10 -0.17244(19) 0.53560(9) 0.73424(7) 0.0325(3) Uani d 1 . .
N N1 0.39897(18) 0.19627(9) 0.63588(6) 0.0174(3) Uani d 1 . .
H H01 0.302(3) 0.2023(15) 0.6577(10) 0.028(6) Uiso d 1 . .
N N2 0.70775(18) 0.19009(10) 0.62802(6) 0.0185(3) Uani d 1 . .
N N3 1.0174(2) 0.20304(12) 0.66802(6) 0.0267(3) Uani d 1 . .

loop_
_atom_site_aniso_label
_atom_site_aniso_U_11
_atom_site_aniso_U_22
_atom_site_aniso_U_33
_atom_site_aniso_U_12
_atom_site_aniso_U_13
_atom_site_aniso_U_23
C1 0.0132(7) 0.0195(7) 0.0143(6) 0.0002(6) 0.0015(5) -0.0016(6)
C2 0.0140(7) 0.0164(7) 0.0153(7) 0.0020(6) 0.0000(6) -0.0018(5)
C3 0.0149(7) 0.0199(7) 0.0119(6) -0.0012(6) 0.0003(5) -0.0012(5)
C4 0.0125(7) 0.0180(7) 0.0178(7) -0.0019(6) 0.0009(5) -0.0029(6)
C5 0.0124(7) 0.0211(7) 0.0177(7) 0.0003(6) 0.0002(6) -0.0003(6)
C6 0.0156(7) 0.0249(8) 0.0242(8) 0.0016(6) 0.0002(6) 0.0027(7)
C7 0.0166(7) 0.0266(9) 0.0167(7) 0.0031(7) -0.0026(6) -0.0040(6)
C8 0.0270(9) 0.0255(9) 0.0476(11) 0.0081(7) -0.0101(9) -0.0044(8)
C9 0.0157(7) 0.0229(8) 0.0176(7) 0.0033(6) 0.0018(6) 0.0026(6)
C10 0.0215(8) 0.0375(9) 0.0161(7) 0.0034(7) 0.0011(6) 0.0003(7)
C11 0.0224(8) 0.0205(8) 0.0219(8) 0.0011(7) 0.0015(7) -0.0047(6)
C12 0.0290(9) 0.0224(8) 0.0243(8) -0.0034(7) -0.0028(7) -0.0041(7)
C13 0.0202(8) 0.0193(7) 0.0287(8) 0.0027(6) -0.0057(7) -0.0050(7)
C14 0.0193(9) 0.0263(9) 0.0494(11) 0.0034(7) -0.0007(8) -0.0064(8)
C15 0.0142(7) 0.0178(7) 0.0155(7) 0.0002(6) -0.0001(6) 0.0005(6)
C16 0.0166(8) 0.0304(8) 0.0127(7) 0.0013(7) 0.0030(6) -0.0040(6)
C21 0.0127(7) 0.0212(8) 0.0161(7) 0.0028(6) -0.0020(6) -0.0005(6)
C22 0.0162(7) 0.0257(8) 0.0206(8) -0.0033(6) -0.0034(6) 0.0023(6)
C23 0.0186(8) 0.0312(9) 0.0167(7) -0.0003(7) -0.0013(6) 0.0047(6)
C24 0.0192(8) 0.0255(8) 0.0193(8) 0.0046(7) -0.0028(6) -0.0015(6)
C25 0.0180(8) 0.0229(8) 0.0228(8) 0.0000(7) -0.0027(6) -0.0021(6)
C26 0.0149(7) 0.0236(8) 0.0197(7) 0.0000(6) 0.0003(6) 0.0007(6)
C27 0.0328(10) 0.0346(10) 0.0210(8) 0.0002(8) -0.0038(8) -0.0037(7)
S1 0.01212(16) 0.02639(18) 0.01402(15) -0.00190(14) 0.00099(13) -0.00383(14)
O1 0.0138(5) 0.0192(5) 0.0174(5) 0.0005(4) 0.0012(4) 0.0011(4)
O2 0.0156(5) 0.0184(6) 0.0194(5) 0.0016(4) -0.0014(4) -0.0005(4)
O3 0.0168(5) 0.0263(6) 0.0123(5) -0.0028(5) 0.0005(4) -0.0010(4)
O4 0.0157(5) 0.0182(5) 0.0181(5) -0.0022(4) 0.0004(4) -0.0032(4)
O6 0.0149(6) 0.0233(6) 0.0329(6) 0.0027(5) 0.0007(5) 0.0042(5)
O7 0.0167(5) 0.0289(6) 0.0248(6) -0.0009(5) -0.0029(5) -0.0015(5)
O8 0.0355(8) 0.0406(8) 0.0210(6) -0.0190(6) -0.0005(5) 0.0048(5)
O9 0.0311(7) 0.0386(8) 0.0367(7) -0.0096(6) 0.0157(6) -0.0168(6)
O10 0.0309(7) 0.0272(6) 0.0394(7) 0.0075(5) 0.0010(6) 0.0071(6)
N1 0.0119(6) 0.0248(7) 0.0156(6) 0.0003(5) 0.0006(5) -0.0016(5)
N2 0.0119(6) 0.0283(7) 0.0154(6) 0.0005(5) -0.0009(5) -0.0028(5)
N3 0.0148(7) 0.0465(9) 0.0187(7) 0.0009(7) 0.0006(5) -0.0054(6)

loop_
_atom_type_symbol
_atom_type_description
_atom_type_scat_dispersion_real
_atom_type_scat_dispersion_imag
_atom_type_scat_source
C C 0.0181 0.0091 'International Tables Vol C Tables 4.2.6.8 and 6.1.1.4'
H H 0.0000 0.0000 'International Tables Vol C Tables 4.2.6.8 and 6.1.1.4'
N N 0.0311 0.0180 'International Tables Vol C Tables 4.2.6.8 and 6.1.1.4'
O O 0.0492 0.0322 'International Tables Vol C Tables 4.2.6.8 and 6.1.1.4'
S S 0.3331 0.5567 'International Tables Vol C Tables 4.2.6.8 and 6.1.1.4'

loop_
_geom_angle_atom_site_label_1
_geom_angle_atom_site_label_2
_geom_angle_atom_site_label_3
_geom_angle_site_symmetry_1
_geom_angle_site_symmetry_3
_geom_angle
_geom_angle_publ_flag
O1 C1 C2 . . 110.21(12) ?
O1 C1 S1 . . 107.63(10) ?
C2 C1 S1 . . 106.90(10) ?
O1 C1 H1 . . 110.7 ?
C2 C1 H1 . . 110.7 ?
S1 C1 H1 . . 110.7 ?
O2 C2 C3 . . 107.65(12) ?
O2 C2 C1 . . 109.67(12) ?
C3 C2 C1 . . 108.45(12) ?
O2 C2 H2 . . 110.3 ?
C3 C2 H2 . . 110.3 ?
C1 C2 H2 . . 110.3 ?
O3 C3 C2 . . 107.07(12) ?
O3 C3 C4 . . 108.34(12) ?
C2 C3 C4 . . 110.77(12) ?
O3 C3 H3 . . 110.2 ?
C2 C3 H3 . . 110.2 ?
C4 C3 H3 . . 110.2 ?
O4 C4 C5 . . 108.77(13) ?
O4 C4 C3 . . 108.72(12) ?
C5 C4 C3 . . 109.29(12) ?
O4 C4 H4 . . 110.0 ?
C5 C4 H4 . . 110.0 ?
C3 C4 H4 . . 110.0 ?
O1 C5 C6 . . 103.30(12) ?
O1 C5 C4 . . 110.99(12) ?
C6 C5 C4 . . 114.51(14) ?
O1 C5 H5 . . 109.3 ?
C6 C5 H5 . . 109.3 ?
C4 C5 H5 . . 109.3 ?
O6 C6 C5 . . 107.22(13) ?
O6 C6 H6A . . 110.3 ?
C5 C6 H6A . . 110.3 ?
O6 C6 H6B . . 110.3 ?
C5 C6 H6B . . 110.3 ?
H6A C6 H6B . . 108.5 ?
O7 C7 O2 . . 123.14(16) ?
O7 C7 C8 . . 126.27(16) ?
O2 C7 C8 . . 110.58(15) ?
C7 C8 H8A . . 109.5 ?
C7 C8 H8B . . 109.5 ?
H8A C8 H8B . . 109.5 ?
C7 C8 H8C . . 109.5 ?
H8A C8 H8C . . 109.5 ?
H8B C8 H8C . . 109.5 ?
O8 C9 O3 . . 122.97(15) ?
O8 C9 C10 . . 125.85(16) ?
O3 C9 C10 . . 111.15(14) ?
C9 C10 H10A . . 109.5 ?
C9 C10 H10B . . 109.5 ?
H10A C10 H10B . . 109.5 ?
C9 C10 H10C . . 109.5 ?
H10A C10 H10C . . 109.5 ?
H10B C10 H10C . . 109.5 ?
O9 C11 O4 . . 123.36(16) ?
O9 C11 C12 . . 124.96(16) ?
O4 C11 C12 . . 111.67(15) ?
C11 C12 H12A . . 109.5 ?
C11 C12 H12B . . 109.5 ?
H12A C12 H12B . . 109.5 ?
C11 C12 H12C . . 109.5 ?
H12A C12 H12C . . 109.5 ?
H12B C12 H12C . . 109.5 ?
O10 C13 O6 . . 122.86(16) ?
O10 C13 C14 . . 126.39(17) ?
O6 C13 C14 . . 110.75(15) ?
C13 C14 H14A . . 109.5 ?
C13 C14 H14B . . 109.5 ?
H14A C14 H14B . . 109.5 ?
C13 C14 H14C . . 109.5 ?
H14A C14 H14C . . 109.5 ?
H14B C14 H14C . . 109.5 ?
N2 C15 N1 . . 120.77(14) ?
N2 C15 S1 . . 116.54(12) ?
N1 C15 S1 . . 122.69(12) ?
N3 C16 N2 . . 173.22(16) ?
C22 C21 C26 . . 120.15(15) ?
C22 C21 N1 . . 121.13(14) ?
C26 C21 N1 . . 118.72(14) ?
C21 C22 C23 . . 119.44(15) ?
C21 C22 H22 . . 120.3 ?
C23 C22 H22 . . 120.3 ?
C24 C23 C22 . . 121.54(15) ?
C24 C23 H23 . . 119.2 ?
C22 C23 H23 . . 119.2 ?
C23 C24 C25 . . 118.15(15) ?
C23 C24 C27 . . 121.17(16) ?
C25 C24 C27 . . 120.67(16) ?
C26 C25 C24 . . 120.94(16) ?
C26 C25 H25 . . 119.5 ?
C24 C25 H25 . . 119.5 ?
C21 C26 C25 . . 119.78(15) ?
C21 C26 H26 . . 120.1 ?
C25 C26 H26 . . 120.1 ?
C24 C27 H27A . . 109.5 ?
C24 C27 H27B . . 109.5 ?
H27A C27 H27B . . 109.5 ?
C24 C27 H27C . . 109.5 ?
H27A C27 H27C . . 109.5 ?
H27B C27 H27C . . 109.5 ?
C15 S1 C1 . . 106.58(7) ?
C1 O1 C5 . . 112.40(11) ?
C7 O2 C2 . . 116.73(13) ?
C9 O3 C3 . . 117.27(12) ?
C11 O4 C4 . . 116.87(12) ?
C13 O6 C6 . . 114.65(14) ?
C15 N1 C21 . . 123.34(13) ?
C15 N1 H01 . . 120.3(15) ?
C21 N1 H01 . . 116.0(15) ?
C15 N2 C16 . . 120.18(13) ?

loop_
_geom_bond_atom_site_label_1
_geom_bond_atom_site_label_2
_geom_bond_site_symmetry_2
_geom_bond_distance
_geom_bond_publ_flag
C1 O1 . 1.4168(19) ?
C1 C2 . 1.545(2) ?
C1 S1 . 1.8105(15) ?
C1 H1 . 1.0000 ?
C2 O2 . 1.4325(18) ?
C2 C3 . 1.522(2) ?
C2 H2 . 1.0000 ?
C3 O3 . 1.4391(17) ?
C3 C4 . 1.524(2) ?
C3 H3 . 1.0000 ?
C4 O4 . 1.4472(18) ?
C4 C5 . 1.522(2) ?
C4 H4 . 1.0000 ?
C5 O1 . 1.4382(18) ?
C5 C6 . 1.508(2) ?
C5 H5 . 1.0000 ?
C6 O6 . 1.436(2) ?
C6 H6A . 0.9900 ?
C6 H6B . 0.9900 ?
C7 O7 . 1.198(2) ?
C7 O2 . 1.370(2) ?
C7 C8 . 1.493(2) ?
C8 H8A . 0.9800 ?
C8 H8B . 0.9800 ?
C8 H8C . 0.9800 ?
C9 O8 . 1.197(2) ?
C9 O3 . 1.362(2) ?
C9 C10 . 1.492(2) ?
C10 H10A . 0.9800 ?
C10 H10B . 0.9800 ?
C10 H10C . 0.9800 ?
C11 O9 . 1.203(2) ?
C11 O4 . 1.364(2) ?
C11 C12 . 1.485(2) ?
C12 H12A . 0.9800 ?
C12 H12B . 0.9800 ?
C12 H12C . 0.9800 ?
C13 O10 . 1.200(2) ?
C13 O6 . 1.347(2) ?
C13 C14 . 1.499(3) ?
C14 H14A . 0.9800 ?
C14 H14B . 0.9800 ?
C14 H14C . 0.9800 ?
C15 N2 . 1.316(2) ?
C15 N1 . 1.329(2) ?
C15 S1 . 1.7628(16) ?
C16 N3 . 1.162(2) ?
C16 N2 . 1.322(2) ?
C21 C22 . 1.385(2) ?
C21 C26 . 1.390(2) ?
C21 N1 . 1.442(2) ?
C22 C23 . 1.391(2) ?
C22 H22 . 0.9500 ?
C23 C24 . 1.390(2) ?
C23 H23 . 0.9500 ?
C24 C25 . 1.396(2) ?
C24 C27 . 1.509(2) ?
C25 C26 . 1.392(2) ?
C25 H25 . 0.9500 ?
C26 H26 . 0.9500 ?
C27 H27A . 0.9800 ?
C27 H27B . 0.9800 ?
C27 H27C . 0.9800 ?
N1 H01 . 0.88(2) ?

loop_
_geom_hbond_atom_site_label_D
_geom_hbond_atom_site_label_H
_geom_hbond_atom_site_label_A
_geom_hbond_site_symmetry_A
_geom_hbond_distance_DH
_geom_hbond_distance_HA
_geom_hbond_distance_DA
_geom_hbond_angle_DHA
_geom_hbond_publ_flag
N1 H01 N3 1_455 0.88(2) 2.13(2) 2.926(2) 151(2) yes
C14 H14A O1 1_455 0.98 2.48 3.433(2) 165.0 yes
C4 H4 O7 1_455 1.00 2.50 3.1976(19) 126.1 yes
C5 H5 N3 1_455 1.00 2.52 3.243(2) 128.8 yes
C1 H1 O10 3_546 1.00 2.37 3.274(2) 150.6 yes
C25 H25 O9 3_546 0.95 2.59 3.420(2) 146.8 yes
C10 H10A O9 4_557 0.98 2.55 3.103(2) 115.6 yes
C10 H10C O3 4_457 0.98 2.56 3.423(2) 146.7 yes
C12 H12A O8 4_557 0.98 2.53 3.483(2) 163.2 yes

loop_
_geom_torsion_atom_site_label_1
_geom_torsion_atom_site_label_2
_geom_torsion_atom_site_label_3
_geom_torsion_atom_site_label_4
_geom_torsion_site_symmetry_1
_geom_torsion_site_symmetry_2
_geom_torsion_site_symmetry_3
_geom_torsion_site_symmetry_4
_geom_torsion
_geom_torsion_publ_flag
O1 C1 C2 O2 . . . . 175.42(11) ?
S1 C1 C2 O2 . . . . -67.89(14) ?
O1 C1 C2 C3 . . . . 58.12(16) ?
S1 C1 C2 C3 . . . . 174.81(10) ?
O2 C2 C3 O3 . . . . 68.36(15) ?
C1 C2 C3 O3 . . . . -173.05(12) ?
O2 C2 C3 C4 . . . . -173.70(12) ?
C1 C2 C3 C4 . . . . -55.11(16) ?
O3 C3 C4 O4 . . . . 52.97(15) ?
C2 C3 C4 O4 . . . . -64.20(15) ?
O3 C3 C4 C5 . . . . 171.55(12) ?
C2 C3 C4 C5 . . . . 54.39(16) ?
O4 C4 C5 O1 . . . . 62.77(16) ?
C3 C4 C5 O1 . . . . -55.79(16) ?
O4 C4 C5 C6 . . . . -53.70(17) ?
C3 C4 C5 C6 . . . . -172.26(13) ?
O1 C5 C6 O6 . . . . 177.48(12) ?
C4 C5 C6 O6 . . . . -61.70(17) ?
C26 C21 C22 C23 . . . . -1.3(2) ?
N1 C21 C22 C23 . . . . 179.15(15) ?
C21 C22 C23 C24 . . . . 1.4(3) ?
C22 C23 C24 C25 . . . . -0.7(3) ?
C22 C23 C24 C27 . . . . 178.40(17) ?
C23 C24 C25 C26 . . . . -0.1(3) ?
C27 C24 C25 C26 . . . . -179.24(16) ?
C22 C21 C26 C25 . . . . 0.5(2) ?
N1 C21 C26 C25 . . . . -179.94(15) ?
C24 C25 C26 C21 . . . . 0.2(3) ?
N2 C15 S1 C1 . . . . -169.42(13) ?
N1 C15 S1 C1 . . . . 10.56(16) ?
O1 C1 S1 C15 . . . . -83.79(11) ?
C2 C1 S1 C15 . . . . 157.82(10) ?
C2 C1 O1 C5 . . . . -61.91(15) ?
S1 C1 O1 C5 . . . . -178.15(9) ?
C6 C5 O1 C1 . . . . -175.75(13) ?
C4 C5 O1 C1 . . . . 61.07(16) ?
O7 C7 O2 C2 . . . . -2.0(2) ?
C8 C7 O2 C2 . . . . 178.69(14) ?
C3 C2 O2 C7 . . . . -141.14(13) ?
C1 C2 O2 C7 . . . . 101.05(15) ?
O8 C9 O3 C3 . . . . 12.5(2) ?
C10 C9 O3 C3 . . . . -165.64(13) ?
C2 C3 O3 C9 . . . . -142.40(13) ?
C4 C3 O3 C9 . . . . 98.09(15) ?
O9 C11 O4 C4 . . . . -3.1(2) ?
C12 C11 O4 C4 . . . . 175.72(14) ?
C5 C4 O4 C11 . . . . 142.86(14) ?
C3 C4 O4 C11 . . . . -98.22(15) ?
O10 C13 O6 C6 . . . . -3.0(2) ?
C14 C13 O6 C6 . . . . 176.98(14) ?
C5 C6 O6 C13 . . . . -172.35(14) ?
N2 C15 N1 C21 . . . . 3.4(2) ?
S1 C15 N1 C21 . . . . -176.61(12) ?
C22 C21 N1 C15 . . . . -50.1(2) ?
C26 C21 N1 C15 . . . . 130.35(17) ?
N1 C15 N2 C16 . . . . -179.01(17) ?
S1 C15 N2 C16 . . . . 1.0(2) ?
